data_7228655
loop_
_publ_author_name
'li, bao'
'Mao, Nannan'
'hu, peng'
'Yu, Fan'
'Chen, Xi'
'Zhuang, Gui-lin'
'Zhang, Tianle'

_publ_section_title
;
 A series of transitional metal coordination polymers based on a rigid
 bi-functional carboxylate-triazolate tecton
;
_journal_name_full CrystEngComm
_journal_paper_doi 10.1039/C7CE00808B
_journal_year 2017
_chemical_formula_moiety 'C32 H22 Cu3 N8 O10'
_chemical_formula_sum 'C32 H22 Cu3 N8 O10'
_chemical_formula_weight 869.23
_space_group_crystal_system monoclinic
_space_group_IT_number 15
_space_group_name_Hall '-I 2ya'
_space_group_name_H-M_alt 'I 1 2/a 1'
_symmetry_space_group_name_Hall '-I 2ya'
_symmetry_space_group_name_H-M 'I 1 2/a 1'
_atom_sites_solution_hydrogens mixed
_atom_sites_solution_primary direct
_audit_creation_date 2017-06-09
_audit_creation_method
;
Olex2 1.2-beta
(compiled 2017.03.28 svn.r3405 for OlexSys, GUI svn.r5337)
;
_audit_update_record
;
2017-06-22 deposited with the CCDC.
2017-07-06 downloaded from the CCDC.
;
_cell_angle_alpha 90
_cell_angle_beta 99.95(3)
_cell_angle_gamma 90
_cell_formula_units_Z 4
_cell_length_a 23.508(5)
_cell_length_b 5.9780(12)
_cell_length_c 25.257(5)
_cell_measurement_reflns_used 2750
_cell_measurement_temperature 293(2)
_cell_measurement_theta_max 31.2080
_cell_measurement_theta_min 2.8800
_cell_volume 3496.0(13)
_computing_molecular_graphics 'Olex2 (Dolomanov et al., 2009)'
_computing_publication_material 'Olex2 (Dolomanov et al., 2009)'
_computing_structure_refinement 'ShelXL (Sheldrick, 2015)'
_computing_structure_solution 'ShelXS (Sheldrick, 2008)'
_diffrn_ambient_temperature 293(2)
_diffrn_measured_fraction_theta_full 0.993
_diffrn_measured_fraction_theta_max 0.987
_diffrn_measurement_device_type 'Bruker APEX-II CCD'
_diffrn_measurement_method '\w scans'
_diffrn_radiation_type MoK\a
_diffrn_radiation_wavelength 0.71073
_diffrn_reflns_av_R_equivalents 0.0633
_diffrn_reflns_av_unetI/netI 0.0517
_diffrn_reflns_Laue_measured_fraction_full 0.993
_diffrn_reflns_Laue_measured_fraction_max 0.987
_diffrn_reflns_limit_h_max 29
_diffrn_reflns_limit_h_min -29
_diffrn_reflns_limit_k_max 0
_diffrn_reflns_limit_k_min -7
_diffrn_reflns_limit_l_max 31
_diffrn_reflns_limit_l_min -31
_diffrn_reflns_number 6457
_diffrn_reflns_point_group_measured_fraction_full 0.993
_diffrn_reflns_point_group_measured_fraction_max 0.987
_diffrn_reflns_theta_full 25.242
_diffrn_reflns_theta_max 26.752
_diffrn_reflns_theta_min 3.276
_diffrn_standards_number 0
_exptl_absorpt_coefficient_mu 1.832
_exptl_absorpt_correction_type none
_exptl_crystal_colour blue
_exptl_crystal_density_diffrn 1.651
_exptl_crystal_description block
_exptl_crystal_F_000 2244
_exptl_crystal_size_max 0.05
_exptl_crystal_size_mid 0.05
_exptl_crystal_size_min 0.03
_refine_diff_density_max 1.133
_refine_diff_density_min -0.723
_refine_diff_density_rms 0.084
_refine_ls_extinction_method none
_refine_ls_goodness_of_fit_ref 1.050
_refine_ls_hydrogen_treatment mixed
_refine_ls_matrix_type full
_refine_ls_number_parameters 245
_refine_ls_number_reflns 3685
_refine_ls_number_restraints 0
_refine_ls_restrained_S_all 1.050
_refine_ls_R_factor_all 0.0378
_refine_ls_R_factor_gt 0.0360
_refine_ls_shift/su_max 0.001
_refine_ls_shift/su_mean 0.000
_refine_ls_structure_factor_coef Fsqd
_refine_ls_weighting_details 'w=1/[\s^2^(Fo^2^)+(0.0517P)^2^+4.6904P] where P=(Fo^2^+2Fc^2^)/3'
_refine_ls_weighting_scheme calc
_refine_ls_wR_factor_gt 0.1009
_refine_ls_wR_factor_ref 0.1029
_reflns_Friedel_coverage 0.000
_reflns_number_gt 3460
_reflns_number_total 3685
_reflns_threshold_expression 'I > 2\s(I)'
_cod_data_source_file c7ce00808b2.cif
_cod_data_source_block Cu
_cod_original_cell_volume 3496.1(13)
_cod_database_code 7228655
_shelx_shelxl_version_number 2014/7
_shelx_space_group_comment
;
The symmetry employed for this shelxl refinement is uniquely defined
by the following loop, which should always be used as a source of
symmetry information in preference to the above space-group names.
They are only intended as comments.
;
_olex2_refinement_description
;
1. Fixed Uiso
 At 1.2 times of:
  All C(H) groups
2.a Aromatic/amide H refined with riding coordinates:
 C3(H3), C16(H16), C14(H14), C15(H15), C13(H13), C7(H7), C6(H6), C4(H4),
 C11(H11), C10(H10)
;
_olex2_submission_special_instructions 'No special instructions were received'

loop_
_space_group_symop_operation_xyz
'x, y, z'
'-x+1/2, y, -z'
'x+1/2, y+1/2, z+1/2'
'-x+1, y+1/2, -z+1/2'
'-x, -y, -z'
'x-1/2, -y, z'
'-x+1/2, -y+1/2, -z+1/2'
'x, -y+1/2, z+1/2'

loop_
_atom_site_label
_atom_site_type_symbol
_atom_site_fract_x
_atom_site_fract_y
_atom_site_fract_z
_atom_site_U_iso_or_equiv
_atom_site_adp_type
_atom_site_occupancy
_atom_site_site_symmetry_order
_atom_site_calc_flag
_atom_site_refinement_flags_posn
_atom_site_refinement_flags_adp
_atom_site_refinement_flags_occupancy
O4 O 0.51390(5) 0.3540(3) 0.87118(5) 0.0234(3) Uani 1 1 d . . .
O1 O 0.12918(5) 0.8310(3) 0.53796(5) 0.0236(3) Uani 1 1 d . . .
N3 N 0.38663(6) 0.2698(3) 0.60224(6) 0.0203(3) Uani 1 1 d . . .
N1 N 0.44586(6) 0.3664(3) 0.54944(6) 0.0207(3) Uani 1 1 d . . .
C1 C 0.12837(8) 0.6376(4) 0.56016(7) 0.0221(4) Uani 1 1 d . . .
C12 C 0.37953(8) 0.3157(4) 0.69433(8) 0.0229(4) Uani 1 1 d . . .
C2 C 0.18747(8) 0.5436(4) 0.58186(8) 0.0227(4) Uani 1 1 d . . .
C3 C 0.19240(8) 0.3473(4) 0.61097(9) 0.0308(5) Uani 1 1 d . . .
H3 H 0.1594 0.2736 0.6173 0.037 Uiso 1 1 calc R . .
N4 N 0.35061(6) 0.2693(3) 0.64091(6) 0.0219(4) Uani 1 1 d . . .
C8 C 0.46274(8) 0.4159(4) 0.85687(8) 0.0225(4) Uani 1 1 d . . .
C9 C 0.43441(8) 0.3847(4) 0.79971(8) 0.0234(4) Uani 1 1 d . . .
C5 C 0.29521(8) 0.3700(4) 0.62102(7) 0.0223(4) Uani 1 1 d . . .
C16 C 0.38033(7) 0.1254(4) 0.56062(7) 0.0211(4) Uani 1 1 d . . .
H16 H 0.3550 0.0047 0.5559 0.025 Uiso 1 1 calc R . .
C14 C 0.45852(8) 0.2439(4) 0.76585(8) 0.0259(4) Uani 1 1 d . . .
H14 H 0.4936 0.1740 0.7785 0.031 Uiso 1 1 calc R . .
C15 C 0.42793(8) 0.4191(4) 0.59384(8) 0.0216(4) Uani 1 1 d . . .
H15 H 0.4411 0.5389 0.6161 0.026 Uiso 1 1 calc R . .
O3 O 0.43103(6) 0.5043(2) 0.88714(6) 0.0250(4) Uani 1 1 d . . .
C13 C 0.43113(8) 0.2061(4) 0.71363(8) 0.0259(4) Uani 1 1 d . . .
H13 H 0.4471 0.1082 0.6916 0.031 Uiso 1 1 calc R . .
C7 C 0.23636(9) 0.6514(4) 0.57239(10) 0.0360(6) Uani 1 1 d . . .
H7 H 0.2331 0.7837 0.5527 0.043 Uiso 1 1 calc R . .
C6 C 0.29042(9) 0.5645(5) 0.59190(11) 0.0376(6) Uani 1 1 d . . .
H6 H 0.3234 0.6378 0.5853 0.045 Uiso 1 1 calc R . .
C4 C 0.24655(8) 0.2595(4) 0.63078(9) 0.0307(5) Uani 1 1 d . . .
H4 H 0.2500 0.1273 0.6505 0.037 Uiso 1 1 calc R . .
C11 C 0.35539(9) 0.4594(4) 0.72720(9) 0.0297(5) Uani 1 1 d . . .
H11 H 0.3211 0.5339 0.7141 0.036 Uiso 1 1 calc R . .
C10 C 0.38275(10) 0.4916(4) 0.77994(9) 0.0301(5) Uani 1 1 d . . .
H10 H 0.3662 0.5860 0.8023 0.036 Uiso 1 1 calc R . .
Cu1 Cu 0.06122(2) 1.01327(4) 0.53486(2) 0.01980(11) Uani 1 1 d . . .
Cu2 Cu 0.5000 0.5000 0.5000 0.01898(12) Uani 1 2 d S T P
O5 O -0.00616(5) 1.2021(2) 0.52496(5) 0.0197(3) Uani 1 1 d . . .
N2 N 0.41521(6) 0.1811(3) 0.52827(6) 0.0209(3) Uani 1 1 d . . .
O2 O 0.08534(6) 0.5304(3) 0.56524(6) 0.0252(3) Uani 1 1 d . . .
H5 H -0.0153(10) 1.191(5) 0.5544(11) 0.031(7) Uiso 1 1 d . . .

loop_
_atom_site_aniso_label
_atom_site_aniso_U_11
_atom_site_aniso_U_22
_atom_site_aniso_U_33
_atom_site_aniso_U_23
_atom_site_aniso_U_13
_atom_site_aniso_U_12
O4 0.0171(6) 0.0322(8) 0.0217(6) 0.0014(6) 0.0056(5) 0.0006(6)
O1 0.0164(6) 0.0288(8) 0.0266(7) 0.0042(6) 0.0064(5) 0.0040(6)
N3 0.0137(7) 0.0288(9) 0.0197(7) 0.0001(7) 0.0062(5) 0.0010(6)
N1 0.0168(7) 0.0237(9) 0.0224(8) -0.0012(7) 0.0055(6) -0.0016(6)
C1 0.0171(8) 0.0304(11) 0.0189(8) -0.0020(8) 0.0037(6) 0.0024(8)
C12 0.0180(8) 0.0310(11) 0.0209(9) 0.0001(9) 0.0064(7) 0.0007(8)
C2 0.0172(9) 0.0296(10) 0.0216(9) -0.0015(9) 0.0040(7) 0.0018(8)
C3 0.0172(9) 0.0374(13) 0.0389(12) 0.0071(10) 0.0075(8) 0.0002(9)
N4 0.0135(7) 0.0344(10) 0.0194(7) 0.0005(7) 0.0076(6) 0.0029(7)
C8 0.0210(9) 0.0265(11) 0.0210(9) 0.0016(8) 0.0063(7) -0.0015(8)
C9 0.0195(9) 0.0304(11) 0.0211(9) 0.0003(8) 0.0058(7) 0.0015(8)
C5 0.0168(8) 0.0296(11) 0.0209(9) -0.0019(8) 0.0048(7) 0.0038(8)
C16 0.0152(8) 0.0263(10) 0.0225(9) -0.0011(8) 0.0055(7) -0.0008(7)
C14 0.0183(8) 0.0377(12) 0.0222(9) 0.0009(9) 0.0046(7) 0.0052(9)
C15 0.0159(8) 0.0270(11) 0.0222(9) -0.0019(8) 0.0045(7) -0.0002(8)
O3 0.0228(7) 0.0334(9) 0.0196(7) -0.0001(6) 0.0057(6) 0.0057(5)
C13 0.0194(8) 0.0357(12) 0.0236(9) -0.0018(9) 0.0060(7) 0.0059(8)
C7 0.0214(10) 0.0394(14) 0.0488(13) 0.0171(12) 0.0103(9) 0.0025(9)
C6 0.0168(10) 0.0407(13) 0.0567(15) 0.0163(13) 0.0103(9) -0.0003(10)
C4 0.0206(9) 0.0335(12) 0.0381(11) 0.0123(10) 0.0054(8) 0.0008(9)
C11 0.0204(10) 0.0417(13) 0.0268(10) -0.0038(10) 0.0031(8) 0.0097(9)
C10 0.0258(11) 0.0396(14) 0.0255(11) -0.0032(9) 0.0062(9) 0.0087(8)
Cu1 0.01497(17) 0.02596(18) 0.01934(16) 0.00162(9) 0.00538(11) 0.00289(8)
Cu2 0.0155(2) 0.0225(2) 0.0203(2) -0.00086(12) 0.00692(14) -0.00096(11)
O5 0.0166(6) 0.0244(7) 0.0194(6) 0.0010(6) 0.0070(5) 0.0010(5)
N2 0.0167(7) 0.0239(9) 0.0231(8) -0.0012(7) 0.0060(6) -0.0006(6)
O2 0.0185(7) 0.0293(8) 0.0275(7) 0.0006(6) 0.0027(6) -0.0011(6)

loop_
_atom_type_symbol
_atom_type_description
_atom_type_scat_dispersion_real
_atom_type_scat_dispersion_imag
_atom_type_scat_source
C C 0.0033 0.0016 'International Tables Vol C Tables 4.2.6.8 and 6.1.1.4'
H H 0.0000 0.0000 'International Tables Vol C Tables 4.2.6.8 and 6.1.1.4'
N N 0.0061 0.0033 'International Tables Vol C Tables 4.2.6.8 and 6.1.1.4'
O O 0.0106 0.0060 'International Tables Vol C Tables 4.2.6.8 and 6.1.1.4'
Cu Cu 0.3201 1.2651 'International Tables Vol C Tables 4.2.6.8 and 6.1.1.4'

loop_
_geom_angle_atom_site_label_1
_geom_angle_atom_site_label_2
_geom_angle_atom_site_label_3
_geom_angle
_geom_angle_site_symmetry_1
_geom_angle_site_symmetry_3
C1 O1 Cu1 116.87(12) . .
C16 N3 N4 122.99(16) . .
C16 N3 C15 106.46(16) . .
C15 N3 N4 130.10(17) . .
C15 N1 Cu2 137.98(15) . .
C15 N1 N2 107.64(16) . .
N2 N1 Cu2 114.02(11) . .
O1 C1 C2 114.24(17) . .
O2 C1 O1 126.28(18) . .
O2 C1 C2 119.48(19) . .
C13 C12 N4 118.89(18) . .
C11 C12 N4 120.65(17) . .
C11 C12 C13 120.39(18) . .
C3 C2 C1 119.82(18) . .
C7 C2 C1 120.4(2) . .
C7 C2 C3 119.73(19) . .
C2 C3 C4 120.1(2) . .
N3 N4 C12 114.33(14) . .
N3 N4 C5 111.99(14) . .
C12 N4 C5 120.05(16) . .
O4 C8 C9 119.24(18) . .
O4 C8 O3 125.71(18) . .
O3 C8 C9 115.05(17) . .
C14 C9 C8 120.63(17) . .
C10 C9 C8 120.48(19) . .
C10 C9 C14 118.87(18) . .
C6 C5 N4 121.76(17) . .
C6 C5 C4 120.55(18) . .
C4 C5 N4 117.66(19) . .
N2 C16 N3 109.29(17) . .
C13 C14 C9 120.92(18) . .
N1 C15 N3 108.72(18) . .
C8 O3 Cu1 128.56(13) . 7_566
C14 C13 C12 119.45(19) . .
C2 C7 C6 120.4(2) . .
C5 C6 C7 119.7(2) . .
C5 C4 C3 119.5(2) . .
C12 C11 C10 119.45(19) . .
C9 C10 C11 120.9(2) . .
O1 Cu1 O3 89.80(6) . 7_566
O1 Cu1 O5 174.68(6) . .
O1 Cu1 O5 94.68(6) . 5_576
O1 Cu1 N2 88.54(7) . 2_566
O3 Cu1 O5 126.70(6) 7_566 5_576
O3 Cu1 N2 145.66(7) 7_566 2_566
O5 Cu1 O3 95.38(6) . 7_566
O5 Cu1 O5 83.21(7) . 5_576
O5 Cu1 N2 86.49(7) . 2_566
N2 Cu1 O5 87.62(6) 2_566 5_576
N1 Cu2 N1 180.0 5_666 .
N1 Cu2 O2 85.13(6) 5_666 6_665
N1 Cu2 O2 94.87(6) . 6_665
N1 Cu2 O2 94.87(6) 5_666 2_556
N1 Cu2 O2 85.13(6) . 2_556
O5 Cu2 N1 94.05(6) 2_546 5_666
O5 Cu2 N1 85.95(6) 6_675 5_666
O5 Cu2 N1 94.05(6) 6_675 .
O5 Cu2 N1 85.95(6) 2_546 .
O5 Cu2 O5 180.0 6_675 2_546
O5 Cu2 O2 86.85(5) 2_546 2_556
O5 Cu2 O2 93.15(5) 2_546 6_665
O5 Cu2 O2 93.15(5) 6_675 2_556
O5 Cu2 O2 86.85(5) 6_675 6_665
O2 Cu2 O2 180.0 6_665 2_556
Cu1 O5 Cu1 96.79(6) . 5_576
Cu2 O5 Cu1 112.67(6) 2_566 5_576
Cu2 O5 Cu1 118.91(7) 2_566 .
N1 N2 Cu1 120.28(12) . 2_546
C16 N2 N1 107.88(16) . .
C16 N2 Cu1 130.75(15) . 2_546
C1 O2 Cu2 125.64(13) . 2_556

loop_
_geom_bond_atom_site_label_1
_geom_bond_atom_site_label_2
_geom_bond_distance
_geom_bond_site_symmetry_2
O4 C8 1.251(2) .
O1 C1 1.286(3) .
O1 Cu1 1.9241(14) .
N3 N4 1.399(2) .
N3 C16 1.349(3) .
N3 C15 1.362(3) .
N1 C15 1.303(3) .
N1 Cu2 2.0895(17) .
N1 N2 1.378(2) .
C1 C2 1.511(3) .
C1 O2 1.223(3) .
C12 N4 1.429(2) .
C12 C13 1.391(3) .
C12 C11 1.383(3) .
C2 C3 1.379(3) .
C2 C7 1.374(3) .
C3 C4 1.388(3) .
N4 C5 1.444(2) .
C8 C9 1.494(3) .
C8 O3 1.271(3) .
C9 C14 1.389(3) .
C9 C10 1.386(3) .
C5 C6 1.370(3) .
C5 C4 1.379(3) .
C16 N2 1.297(2) .
C14 C13 1.383(3) .
O3 Cu1 1.9496(15) 7_566
C7 C6 1.382(3) .
C11 C10 1.389(3) .
Cu1 O3 1.9496(15) 7_566
Cu1 O5 2.2227(15) 5_576
Cu1 O5 1.9258(14) .
Cu1 N2 2.0399(17) 2_566
Cu2 N1 2.0895(17) 5_666
Cu2 O5 1.9032(15) 6_675
Cu2 O5 1.9032(15) 2_546
Cu2 O2 2.3730(16) 6_665
Cu2 O2 2.3730(16) 2_556
O5 Cu1 2.2226(15) 5_576
O5 Cu2 1.9032(15) 2_566
N2 Cu1 2.0399(17) 2_546
O2 Cu2 2.3730(16) 2_556
